data_7044542
loop_
_publ_author_name
'Angeles Alvarez, M.'
'Esther Garc\'ia, M.'
'Garc\'ia-Viv\'o, Daniel'
'Ruiz, Miguel A.'
'Toyos, Adri\'an'

_publ_section_title
;
 Structure and dynamics of heterometallic clusters derived from addition
 of metal carbonyl fragments to the unsaturated hydride
 [W2Cp2(\m-H)(\m-PPh2)(NO)2]
;
_journal_name_full 'Dalton Trans.'
_journal_paper_doi 10.1039/C7DT03580B
_journal_year 2017
_chemical_formula_moiety 'C27 H21 N2 O7 P W3'
_chemical_formula_sum 'C27 H21 N2 O7 P W3'
_chemical_formula_weight 1067.95
_chemical_name_systematic
;
 ?
;
_space_group_crystal_system triclinic
_space_group_IT_number 2
_space_group_name_Hall '-P 1'
_space_group_name_H-M_alt 'P -1'
_symmetry_space_group_name_Hall '-P 1'
_symmetry_space_group_name_H-M 'P -1'
_atom_sites_solution_hydrogens mixed
_audit_creation_method SHELXL-2016
_audit_update_record
;
2017-07-31 deposited with the CCDC.
2017-10-17 downloaded from the CCDC.
;
_cell_angle_alpha 102.888(4)
_cell_angle_beta 93.925(4)
_cell_angle_gamma 94.326(5)
_cell_formula_units_Z 2
_cell_length_a 9.0754(5)
_cell_length_b 10.9594(6)
_cell_length_c 14.9036(6)
_cell_measurement_reflns_used 6729
_cell_measurement_temperature 155(4)
_cell_measurement_theta_max 69.6170
_cell_measurement_theta_min 4.1550
_cell_volume 1435.31(13)
_computing_cell_refinement
;
CrysAlis RED, Oxford Diffraction Ltd.,
Version 1.171.31.7 (release 18-10-2006 CrysAlis171 .NET)
(compiled Oct 18 2006,16:28:17)
;
_computing_data_collection
;
CrysAlis CCD, Oxford Diffraction Ltd.,
Version 1.171.31.7 (release 18-10-2006 CrysAlis171 .NET)
(compiled Oct 18 2006,16:28:17)
;
_computing_data_reduction
;
CrysAlis RED, Oxford Diffraction Ltd.,
Version 1.171.31.7 (release 18-10-2006 CrysAlis171 .NET)
(compiled Oct 18 2006,16:28:17)
;
_computing_molecular_graphics 'Ortep for Windows (Farrugia, 2012)'
_computing_publication_material 'WinGX publication routines (Farrugia, 2012)'
_computing_structure_refinement 'SHELXL-2016/6 (Sheldrick, 2016)'
_computing_structure_solution 'SHELXL-2016/6 (Sheldrick, 2016)'
_diffrn_ambient_temperature 155(4)
_diffrn_measured_fraction_theta_full 0.984
_diffrn_measured_fraction_theta_max 0.963
_diffrn_measurement_device_type 'ONYX CCD'
_diffrn_measurement_method CCD
_diffrn_radiation_monochromator graphite
_diffrn_radiation_probe x-ray
_diffrn_radiation_source 'Nova (Cu) X-ray Source'
_diffrn_radiation_type CuK\a
_diffrn_radiation_wavelength 1.54184
_diffrn_reflns_av_R_equivalents 0.0565
_diffrn_reflns_av_unetI/netI 0.0613
_diffrn_reflns_Laue_measured_fraction_full 0.984
_diffrn_reflns_Laue_measured_fraction_max 0.963
_diffrn_reflns_limit_h_max 10
_diffrn_reflns_limit_h_min -10
_diffrn_reflns_limit_k_max 13
_diffrn_reflns_limit_k_min -10
_diffrn_reflns_limit_l_max 16
_diffrn_reflns_limit_l_min -18
_diffrn_reflns_number 9911
_diffrn_reflns_point_group_measured_fraction_full 0.984
_diffrn_reflns_point_group_measured_fraction_max 0.963
_diffrn_reflns_theta_full 67.684
_diffrn_reflns_theta_max 69.743
_diffrn_reflns_theta_min 4.156
_exptl_absorpt_coefficient_mu 22.670
_exptl_absorpt_correction_T_max 0.512
_exptl_absorpt_correction_T_min 0.266
_exptl_absorpt_correction_type gaussian
_exptl_absorpt_process_details
;
CrysAlisPro, Agilent Technologies,
Version 1.171.37.35 (release 13-08-2014 CrysAlis171 .NET)
(compiled Aug 13 2014,18:06:01)
Numerical absorption correction based on gaussian integration over
            a multifaceted crystal model
Empirical absorption correction using spherical harmonics,
 implemented in SCALE3 ABSPACK scaling algorithm.
;
_exptl_crystal_colour red
_exptl_crystal_density_diffrn 2.471
_exptl_crystal_density_method 'not measured'
_exptl_crystal_description prism
_exptl_crystal_F_000 980
_exptl_crystal_recrystallization_method 'Re-crystallisation from solvent: dichoromethane/toluene/petroleum ether'
_exptl_crystal_size_max 0.100
_exptl_crystal_size_mid 0.050
_exptl_crystal_size_min 0.050
_refine_diff_density_max 10.010
_refine_diff_density_min -4.073
_refine_diff_density_rms 0.690
_refine_ls_extinction_method none
_refine_ls_goodness_of_fit_ref 1.124
_refine_ls_hydrogen_treatment mixed
_refine_ls_matrix_type full
_refine_ls_number_parameters 354
_refine_ls_number_reflns 5205
_refine_ls_number_restraints 18
_refine_ls_restrained_S_all 1.123
_refine_ls_R_factor_all 0.0919
_refine_ls_R_factor_gt 0.0847
_refine_ls_shift/su_max 0.001
_refine_ls_shift/su_mean 0.000
_refine_ls_structure_factor_coef Fsqd
_refine_ls_weighting_details 'w=1/[\s^2^(Fo^2^)+(0.2000P)^2^] where P=(Fo^2^+2Fc^2^)/3'
_refine_ls_weighting_scheme calc
_refine_ls_wR_factor_gt 0.2401
_refine_ls_wR_factor_ref 0.2649
_reflns_Friedel_coverage 0.000
_reflns_number_gt 4446
_reflns_number_total 5205
_reflns_threshold_expression 'I > 2\s(I)'
_cod_data_source_file c7dt03580b3.cif
_cod_data_source_block compound3
_cod_database_code 7044542
_shelx_space_group_comment
;
The symmetry employed for this shelxl refinement is uniquely defined
by the following loop, which should always be used as a source of
symmetry information in preference to the above space-group names.
They are only intended as comments.
;

loop_
_space_group_symop_operation_xyz
'x, y, z'
'-x, -y, -z'

loop_
_atom_site_label
_atom_site_type_symbol
_atom_site_fract_x
_atom_site_fract_y
_atom_site_fract_z
_atom_site_U_iso_or_equiv
_atom_site_adp_type
_atom_site_occupancy
_atom_site_site_symmetry_order
_atom_site_calc_flag
_atom_site_refinement_flags_posn
_atom_site_refinement_flags_adp
W1 W 0.27771(7) 0.87278(6) 0.63884(4) 0.0292(3) Uani 1 1 d D .
W2 W 0.45110(7) 0.83411(6) 0.80787(4) 0.0279(3) Uani 1 1 d D .
W3 W 0.28679(7) 0.59625(6) 0.66821(5) 0.0319(3) Uani 1 1 d D .
P1 P 0.3768(4) 1.0285(3) 0.7740(3) 0.0293(7) Uani 1 1 d . .
N1 N 0.4529(15) 0.8704(12) 0.5915(9) 0.036(3) Uani 1 1 d . .
N2 N 0.3319(15) 0.8223(12) 0.8968(9) 0.037(3) Uani 1 1 d . .
O1 O 0.5679(14) 0.8746(13) 0.5540(10) 0.051(3) Uani 1 1 d . .
O2 O 0.2646(14) 0.8087(11) 0.9620(8) 0.044(3) Uani 1 1 d . .
O3 O 0.2343(16) 0.3037(10) 0.6030(12) 0.065(4) Uani 1 1 d . .
O4 O 0.5945(14) 0.5884(15) 0.5800(10) 0.060(4) Uani 1 1 d . .
O5 O 0.4050(16) 0.5298(10) 0.8540(9) 0.050(3) Uani 1 1 d . .
O6 O -0.0272(15) 0.6164(14) 0.7531(13) 0.066(4) Uani 1 1 d . .
O7 O 0.1379(16) 0.5646(13) 0.4660(9) 0.053(3) Uani 1 1 d . .
C3 C 0.2556(19) 0.4092(15) 0.6304(12) 0.041(4) Uiso 1 1 d . .
C4 C 0.4922(19) 0.5930(14) 0.6135(14) 0.043(4) Uani 1 1 d . .
C5 C 0.3682(17) 0.5603(12) 0.7912(12) 0.037(3) Uani 1 1 d . .
C6 C 0.0863(19) 0.6104(15) 0.7251(13) 0.041(4) Uani 1 1 d . .
C7 C 0.1890(18) 0.5864(14) 0.5379(11) 0.035(3) Uiso 1 1 d . .
C8 C 0.1625(17) 0.9757(15) 0.5349(10) 0.035(3) Uani 1 1 d . .
H8 H 0.2154 1.0201 0.4992 0.042 Uiso 1 1 calc R U
C9 C 0.112(2) 0.8485(16) 0.5105(12) 0.042(4) Uani 1 1 d . .
H9 H 0.1343 0.7916 0.4580 0.051 Uiso 1 1 calc R U
C10 C 0.0242(19) 0.8200(16) 0.5771(12) 0.043(4) Uani 1 1 d . .
H10 H -0.0291 0.7432 0.5744 0.051 Uiso 1 1 calc R U
C11 C 0.0301(16) 0.9303(15) 0.6511(12) 0.037(3) Uani 1 1 d . .
H11 H -0.0146 0.9387 0.7062 0.045 Uiso 1 1 calc R U
C12 C 0.1191(19) 1.0236(16) 0.6217(13) 0.044(4) Uani 1 1 d . .
H12 H 0.1446 1.1053 0.6560 0.053 Uiso 1 1 calc R U
C13 C 0.6636(16) 0.7211(16) 0.8036(11) 0.037(2) Uani 1 1 d . U
H13 H 0.6607 0.6347 0.7808 0.044 Uiso 1 1 calc R U
C14 C 0.6436(17) 0.7826(16) 0.8936(12) 0.041(3) Uani 1 1 d . U
H14 H 0.6201 0.7450 0.9415 0.049 Uiso 1 1 calc R U
C15 C 0.666(2) 0.9140(19) 0.8985(15) 0.057(5) Uani 1 1 d . .
H15 H 0.6633 0.9779 0.9511 0.068 Uiso 1 1 calc R U
C16 C 0.6926(17) 0.9300(17) 0.8111(14) 0.049(4) Uani 1 1 d . .
H16 H 0.7098 1.0068 0.7950 0.059 Uiso 1 1 calc R U
C17 C 0.6894(16) 0.8150(16) 0.7531(12) 0.037(2) Uani 1 1 d . U
H17 H 0.7020 0.8001 0.6903 0.045 Uiso 1 1 calc R U
C18 C 0.2423(16) 1.1169(13) 0.8435(11) 0.032(3) Uani 1 1 d . .
C19 C 0.1351(17) 1.0515(16) 0.8785(11) 0.038(3) Uani 1 1 d . .
H19 H 0.1316 0.9644 0.8678 0.046 Uiso 1 1 calc R U
C20 C 0.0302(17) 1.1162(15) 0.9308(12) 0.040(3) Uani 1 1 d . .
H20 H -0.0423 1.0727 0.9558 0.047 Uiso 1 1 calc R U
C21 C 0.037(2) 1.2489(15) 0.9448(13) 0.044(4) Uani 1 1 d . .
H21 H -0.0294 1.2934 0.9815 0.053 Uiso 1 1 calc R U
C22 C 0.141(3) 1.3126(18) 0.9040(16) 0.058(5) Uani 1 1 d . .
H22 H 0.1402 1.3986 0.9087 0.069 Uiso 1 1 calc R U
C23 C 0.2443(19) 1.2468(14) 0.8567(12) 0.039(3) Uani 1 1 d . .
H23 H 0.3183 1.2901 0.8326 0.046 Uiso 1 1 calc R U
C24 C 0.5101(17) 1.1493(15) 0.7559(12) 0.038(3) Uani 1 1 d . .
C25 C 0.6003(17) 1.2274(17) 0.8326(11) 0.041(4) Uani 1 1 d . .
H25 H 0.5964 1.2119 0.8913 0.049 Uiso 1 1 calc R U
C26 C 0.6952(19) 1.3281(14) 0.8187(13) 0.045(4) Uani 1 1 d . .
H26 H 0.7501 1.3815 0.8692 0.054 Uiso 1 1 calc R U
C27 C 0.708(2) 1.3486(18) 0.7328(15) 0.051(4) Uani 1 1 d . .
H27 H 0.7760 1.4116 0.7239 0.061 Uiso 1 1 calc R U
C28 C 0.617(2) 1.2735(19) 0.6576(15) 0.055(5) Uani 1 1 d . .
H28 H 0.6200 1.2901 0.5991 0.066 Uiso 1 1 calc R U
C29 C 0.5243(17) 1.1767(15) 0.6703(12) 0.038(3) Uani 1 1 d . .
H29 H 0.4677 1.1264 0.6191 0.045 Uiso 1 1 calc R U
H1 H 0.280(3) 0.7687(17) 0.7254(17) 0.045 Uiso 1 1 d D U

loop_
_atom_site_aniso_label
_atom_site_aniso_U_11
_atom_site_aniso_U_22
_atom_site_aniso_U_33
_atom_site_aniso_U_23
_atom_site_aniso_U_13
_atom_site_aniso_U_12
W1 0.0230(4) 0.0360(4) 0.0302(4) 0.0124(3) 0.0024(3) -0.0009(3)
W2 0.0245(4) 0.0314(4) 0.0286(4) 0.0096(3) 0.0020(3) 0.0000(3)
W3 0.0273(4) 0.0319(4) 0.0358(5) 0.0068(3) 0.0044(3) -0.0017(3)
P1 0.0218(17) 0.0352(17) 0.0338(18) 0.0134(14) 0.0048(13) 0.0016(13)
N1 0.033(7) 0.043(7) 0.031(6) 0.010(5) -0.006(5) -0.003(5)
N2 0.042(8) 0.037(6) 0.036(7) 0.019(5) 0.000(6) 0.003(5)
O1 0.038(7) 0.069(8) 0.054(8) 0.023(6) 0.020(6) 0.011(6)
O2 0.043(7) 0.050(6) 0.039(6) 0.011(5) 0.015(5) -0.003(5)
O3 0.061(9) 0.021(5) 0.105(12) 0.003(6) 0.003(8) -0.004(5)
O4 0.027(6) 0.088(9) 0.054(8) -0.013(7) 0.028(6) 0.010(6)
O5 0.067(9) 0.030(5) 0.050(7) 0.016(5) -0.019(6) -0.006(5)
O6 0.037(8) 0.060(8) 0.103(12) 0.011(8) 0.034(8) 0.013(6)
O7 0.061(8) 0.062(8) 0.039(7) 0.021(6) 0.005(6) -0.008(6)
C4 0.034(9) 0.029(7) 0.060(10) 0.000(7) -0.002(8) -0.002(6)
C5 0.039(8) 0.012(5) 0.060(10) 0.012(6) 0.000(7) 0.000(5)
C6 0.036(9) 0.039(8) 0.053(10) 0.020(7) 0.006(7) -0.003(6)
C8 0.027(8) 0.048(8) 0.034(8) 0.019(6) -0.008(6) 0.003(6)
C9 0.044(10) 0.043(9) 0.036(8) 0.004(6) -0.004(7) 0.004(7)
C10 0.036(9) 0.045(8) 0.045(9) 0.010(7) 0.000(7) -0.004(7)
C11 0.020(7) 0.051(9) 0.045(9) 0.019(7) 0.001(6) 0.007(6)
C12 0.035(9) 0.037(8) 0.061(11) 0.018(7) -0.004(7) 0.000(6)
C13 0.016(5) 0.050(6) 0.046(5) 0.010(4) 0.008(4) 0.007(4)
C14 0.022(5) 0.056(6) 0.046(6) 0.014(5) 0.008(5) 0.008(5)
C15 0.031(9) 0.062(11) 0.065(12) -0.007(9) -0.020(8) 0.015(8)
C16 0.020(8) 0.056(10) 0.073(13) 0.030(9) -0.011(7) -0.016(7)
C17 0.017(5) 0.049(6) 0.045(6) 0.010(5) 0.006(4) 0.003(4)
C18 0.027(7) 0.030(7) 0.044(8) 0.019(6) 0.004(6) 0.003(5)
C19 0.025(8) 0.050(9) 0.041(9) 0.013(7) 0.006(6) 0.007(6)
C20 0.028(8) 0.046(8) 0.046(9) 0.014(7) 0.008(6) -0.003(6)
C21 0.039(9) 0.040(8) 0.051(10) 0.003(7) 0.010(7) 0.002(7)
C22 0.069(14) 0.040(9) 0.074(14) 0.019(8) 0.038(11) 0.021(9)
C23 0.040(9) 0.033(7) 0.045(9) 0.011(6) 0.007(7) 0.004(6)
C24 0.030(8) 0.043(8) 0.048(9) 0.019(7) 0.012(7) 0.009(6)
C25 0.025(8) 0.067(11) 0.029(8) 0.014(7) -0.009(6) -0.003(7)
C26 0.036(9) 0.029(7) 0.063(11) 0.005(7) -0.011(8) -0.014(6)
C27 0.033(9) 0.055(10) 0.067(12) 0.017(9) 0.011(8) -0.002(7)
C28 0.055(12) 0.062(11) 0.058(12) 0.029(9) 0.014(9) 0.013(9)
C29 0.028(8) 0.043(8) 0.053(10) 0.026(7) 0.016(7) 0.014(6)

loop_
_atom_type_symbol
_atom_type_description
_atom_type_scat_dispersion_real
_atom_type_scat_dispersion_imag
_atom_type_scat_source
C C 0.0181 0.0091 'International Tables Vol C Tables 4.2.6.8 and 6.1.1.4'
H H 0.0000 0.0000 'International Tables Vol C Tables 4.2.6.8 and 6.1.1.4'
N N 0.0311 0.0180 'International Tables Vol C Tables 4.2.6.8 and 6.1.1.4'
O O 0.0492 0.0322 'International Tables Vol C Tables 4.2.6.8 and 6.1.1.4'
P P 0.2955 0.4335 'International Tables Vol C Tables 4.2.6.8 and 6.1.1.4'
W W -5.4734 5.5774 'International Tables Vol C Tables 4.2.6.8 and 6.1.1.4'

loop_
_geom_angle_atom_site_label_1
_geom_angle_atom_site_label_2
_geom_angle_atom_site_label_3
_geom_angle
N1 W1 C9 102.9(6)
N1 W1 C12 121.1(6)
C9 W1 C12 57.8(6)
N1 W1 C8 96.2(6)
C9 W1 C8 34.8(6)
C12 W1 C8 34.4(6)
N1 W1 C11 154.0(6)
C9 W1 C11 58.3(6)
C12 W1 C11 35.1(6)
C8 W1 C11 58.0(6)
N1 W1 C10 135.3(6)
C9 W1 C10 34.3(6)
C12 W1 C10 57.4(6)
C8 W1 C10 57.1(6)
C11 W1 C10 35.0(6)
N1 W1 P1 91.8(4)
C9 W1 P1 140.6(4)
C12 W1 P1 83.2(5)
C8 W1 P1 108.2(4)
C11 W1 P1 93.8(4)
C10 W1 P1 128.6(4)
N1 W1 W2 84.2(4)
C9 W1 W2 163.9(4)
C12 W1 W2 130.6(5)
C8 W1 W2 160.0(4)
C11 W1 W2 118.8(4)
C10 W1 W2 133.5(4)
P1 W1 W2 51.93(9)
N1 W1 W3 92.6(4)
C9 W1 W3 103.6(4)
C12 W1 W3 143.2(4)
C8 W1 W3 138.4(4)
C11 W1 W3 108.6(4)
C10 W1 W3 88.9(4)
P1 W1 W3 112.16(9)
W2 W1 W3 61.33(2)
N1 W1 H1 107.6(11)
C9 W1 H1 126.3(8)
C12 W1 H1 129.1(11)
C8 W1 H1 154.2(10)
C11 W1 H1 98.3(11)
C10 W1 H1 97.9(9)
P1 W1 H1 81.4(6)
W2 W1 H1 37.8(7)
W3 W1 H1 33.7(7)
N2 W2 C14 90.2(6)
N2 W2 C15 99.0(7)
C14 W2 C15 36.3(7)
N2 W2 C16 132.5(7)
C14 W2 C16 58.9(6)
C15 W2 C16 34.7(8)
N2 W2 C13 116.8(6)
C14 W2 C13 34.8(6)
C15 W2 C13 58.1(6)
C16 W2 C13 57.3(6)
N2 W2 C17 148.4(6)
C14 W2 C17 58.2(6)
C15 W2 C17 57.1(7)
C16 W2 C17 33.4(7)
C13 W2 C17 34.9(6)
N2 W2 P1 98.9(4)
C14 W2 P1 134.7(5)
C15 W2 P1 98.4(5)
C16 W2 P1 83.8(5)
C13 W2 P1 138.8(4)
C17 W2 P1 104.6(4)
N2 W2 W1 110.9(4)
C14 W2 W1 157.8(4)
C15 W2 W1 139.2(6)
C16 W2 W1 107.3(5)
C13 W2 W1 123.9(4)
C17 W2 W1 100.4(4)
P1 W2 W1 51.09(9)
N2 W2 W3 93.5(4)
C14 W2 W3 111.7(4)
C15 W2 W3 145.0(5)
C16 W2 W3 129.7(5)
C13 W2 W3 87.1(4)
C17 W2 W3 97.1(4)
P1 W2 W3 111.81(9)
W1 W2 W3 61.80(2)
N2 W2 H1 84.9(11)
C14 W2 H1 144.5(7)
C15 W2 H1 176.1(12)
C16 W2 H1 141.4(11)
C13 W2 H1 120.3(9)
C17 W2 H1 119.3(11)
P1 W2 H1 80.7(6)
W1 W2 H1 37.8(7)
W3 W2 H1 34.1(7)
C3 W3 C7 83.6(6)
C3 W3 C5 82.7(6)
C7 W3 C5 166.1(6)
C3 W3 C6 92.9(7)
C7 W3 C6 92.1(7)
C5 W3 C6 86.2(7)
C3 W3 C4 90.4(7)
C7 W3 C4 88.6(7)
C5 W3 C4 93.9(7)
C6 W3 C4 176.7(6)
C3 W3 W2 147.2(5)
C7 W3 W2 127.7(4)
C5 W3 W2 66.2(4)
C6 W3 W2 95.3(5)
C4 W3 W2 81.8(4)
C3 W3 W1 155.1(5)
C7 W3 W1 71.5(4)
C5 W3 W1 122.2(4)
C6 W3 W1 89.5(4)
C4 W3 W1 87.7(5)
W2 W3 W1 56.871(19)
C3 W3 H1 165.3(11)
C7 W3 H1 101.7(7)
C5 W3 H1 91.0(7)
C6 W3 H1 73.4(11)
C4 W3 H1 103.3(11)
W2 W3 H1 34.1(7)
W1 W3 H1 33.8(7)
C24 P1 C18 103.8(7)
C24 P1 W1 116.3(6)
C18 P1 W1 117.0(5)
C24 P1 W2 122.0(5)
C18 P1 W2 119.8(5)
W1 P1 W2 76.98(11)
O1 N1 W1 174.5(12)
O2 N2 W2 172.3(12)
O3 C3 W3 175.3(16)
O4 C4 W3 175.7(16)
O5 C5 W3 173.2(12)
O6 C6 W3 177.2(17)
O7 C7 W3 170.7(14)
C12 C8 C9 107.3(14)
C12 C8 W1 71.7(9)
C9 C8 W1 70.9(9)
C12 C8 H8 126.3
C9 C8 H8 126.3
W1 C8 H8 122.8
C10 C9 C8 109.3(15)
C10 C9 W1 76.6(10)
C8 C9 W1 74.3(9)
C10 C9 H9 125.4
C8 C9 H9 125.4
W1 C9 H9 115.8
C9 C10 C11 107.9(15)
C9 C10 W1 69.1(10)
C11 C10 W1 72.2(9)
C9 C10 H10 126.0
C11 C10 H10 126.0
W1 C10 H10 124.3
C12 C11 C10 104.9(15)
C12 C11 W1 69.7(9)
C10 C11 W1 72.9(9)
C12 C11 H11 127.5
C10 C11 H11 127.5
W1 C11 H11 121.7
C8 C12 C11 110.2(15)
C8 C12 W1 74.0(10)
C11 C12 W1 75.2(9)
C8 C12 H12 124.9
C11 C12 H12 124.9
W1 C12 H12 117.7
C14 C13 C17 107.1(15)
C14 C13 W2 68.9(9)
C17 C13 W2 72.7(9)
C14 C13 H13 126.4
C17 C13 H13 126.4
W2 C13 H13 123.6
C13 C14 C15 107.1(16)
C13 C14 W2 76.3(10)
C15 C14 W2 72.5(9)
C13 C14 H14 126.4
C15 C14 H14 126.4
W2 C14 H14 116.9
C16 C15 C14 108.0(17)
C16 C15 W2 75.0(10)
C14 C15 W2 71.1(10)
C16 C15 H15 126.0
C14 C15 H15 126.0
W2 C15 H15 119.7
C17 C16 C15 108.6(16)
C17 C16 W2 74.1(9)
C15 C16 W2 70.3(10)
C17 C16 H16 125.7
C15 C16 H16 125.7
W2 C16 H16 121.6
C16 C17 C13 109.1(16)
C16 C17 W2 72.5(9)
C13 C17 W2 72.4(9)
C16 C17 H17 125.5
C13 C17 H17 125.5
W2 C17 H17 121.3
C19 C18 C23 120.1(15)
C19 C18 P1 118.5(11)
C23 C18 P1 121.3(11)
C18 C19 C20 119.8(15)
C18 C19 H19 120.1
C20 C19 H19 120.1
C19 C20 C21 119.0(15)
C19 C20 H20 120.5
C21 C20 H20 120.5
C22 C21 C20 120.2(16)
C22 C21 H21 119.9
C20 C21 H21 119.9
C23 C22 C21 118.9(17)
C23 C22 H22 120.6
C21 C22 H22 120.6
C22 C23 C18 121.8(16)
C22 C23 H23 119.1
C18 C23 H23 119.1
C29 C24 C25 116.9(15)
C29 C24 P1 123.0(13)
C25 C24 P1 120.1(12)
C26 C25 C24 119.5(15)
C26 C25 H25 120.2
C24 C25 H25 120.2
C27 C26 C25 121.1(15)
C27 C26 H26 119.4
C25 C26 H26 119.4
C26 C27 C28 119.3(17)
C26 C27 H27 120.4
C28 C27 H27 120.4
C29 C28 C27 119.9(19)
C29 C28 H28 120.0
C27 C28 H28 120.0
C28 C29 C24 123.1(18)
C28 C29 H29 118.4
C24 C29 H29 118.4

loop_
_geom_bond_atom_site_label_1
_geom_bond_atom_site_label_2
_geom_bond_distance
W1 N1 1.783(14)
W1 C9 2.302(16)
W1 C12 2.317(17)
W1 C8 2.346(14)
W1 C11 2.387(14)
W1 C10 2.397(17)
W1 P1 2.401(4)
W1 W2 3.0061(9)
W1 W3 3.1635(9)
W1 H1 1.90(2)
W2 N2 1.788(14)
W2 C14 2.273(16)
W2 C15 2.292(17)
W2 C16 2.351(15)
W2 C13 2.367(15)
W2 C17 2.371(15)
W2 P1 2.429(4)
W2 W3 3.1496(9)
W2 H1 1.90(2)
W3 C3 1.993(16)
W3 C7 2.055(16)
W3 C5 2.059(17)
W3 C6 2.061(17)
W3 C4 2.084(19)
W3 H1 1.90(2)
P1 C24 1.803(16)
P1 C18 1.846(16)
N1 O1 1.219(18)
N2 O2 1.213(18)
O3 C3 1.13(2)
O4 C4 1.08(2)
O5 C5 1.10(2)
O6 C6 1.14(2)
O7 C7 1.11(2)
C8 C12 1.38(3)
C8 C9 1.39(2)
C8 H8 0.9300
C9 C10 1.39(3)
C9 H9 0.9300
C10 C11 1.44(2)
C10 H10 0.9300
C11 C12 1.42(2)
C11 H11 0.9300
C12 H12 0.9300
C13 C14 1.39(2)
C13 C17 1.42(2)
C13 H13 0.9300
C14 C15 1.42(3)
C14 H14 0.9300
C15 C16 1.39(3)
C15 H15 0.9300
C16 C17 1.36(3)
C16 H16 0.9300
C17 H17 0.9300
C18 C19 1.37(2)
C18 C23 1.39(2)
C19 C20 1.40(2)
C19 H19 0.9300
C20 C21 1.42(2)
C20 H20 0.9300
C21 C22 1.39(3)
C21 H21 0.9300
C22 C23 1.37(2)
C22 H22 0.9300
C23 H23 0.9300
C24 C29 1.39(2)
C24 C25 1.43(2)
C25 C26 1.41(2)
C25 H25 0.9300
C26 C27 1.36(3)
C26 H26 0.9300
C27 C28 1.41(3)
C27 H27 0.9300
C28 C29 1.36(3)
C28 H28 0.9300
C29 H29 0.9300
